data_7057906
loop_
_publ_author_name
'Smirnov, Andrey S.'
'Martins, Lu\'isa M. D. R. S.'
'Nikolaev, Dmitriy N.'
'Manzhos, Roman A.'
'Gurzhiy, Vlad V.'
'Krivenko, Alexander G.'
'Nikolaenko, Kirill O.'
'Belyakov, Alexander V.'
'Garabadzhiu, Alexander V.'
'Davidovich, Pavel B.'

_publ_section_title
;
 Structure and catalytic properties of novel copper isatin Schiff base
 complexes
;
_journal_issue 1
_journal_name_full 'New Journal of Chemistry'
_journal_page_first 188
_journal_paper_doi 10.1039/C8NJ02718H
_journal_volume 43
_journal_year 2019
_chemical_formula_moiety 'C16 H14 N2 O'
_chemical_formula_sum 'C16 H14 N2 O'
_chemical_formula_weight 250.29
_space_group_crystal_system monoclinic
_space_group_IT_number 11
_space_group_name_Hall '-P 2yb'
_space_group_name_H-M_alt 'P 1 21/m 1'
_symmetry_space_group_name_Hall '-P 2yb'
_symmetry_space_group_name_H-M 'P 1 21/m 1'
_atom_sites_solution_hydrogens mixed
_atom_sites_solution_primary dual
_audit_creation_date 2016-11-24
_audit_creation_method
;
Olex2 1.2
(compiled 2016.11.07 svn.r3352 for OlexSys, GUI svn.r5261)
;
_audit_update_record
;
2017-03-19 deposited with the CCDC.
2018-10-29 downloaded from the CCDC.
;
_cell_angle_alpha 90
_cell_angle_beta 98.932(8)
_cell_angle_gamma 90
_cell_formula_units_Z 2
_cell_length_a 9.0075(8)
_cell_length_b 6.8883(8)
_cell_length_c 10.3867(11)
_cell_measurement_reflns_used 1858
_cell_measurement_temperature 100(2)
_cell_measurement_theta_max 75.2540
_cell_measurement_theta_min 4.2790
_cell_volume 636.64(12)
_computing_cell_refinement
;
CrysAlisPro, Agilent Technologies,
Version 1.171.37.35 (release 13-08-2014 CrysAlis171 .NET)
(compiled Aug 13 2014,18:06:01)
;
_computing_data_collection
;
CrysAlisPro, Agilent Technologies,
Version 1.171.37.35 (release 13-08-2014 CrysAlis171 .NET)
(compiled Aug 13 2014,18:06:01)
;
_computing_data_reduction
;
CrysAlisPro, Agilent Technologies,
Version 1.171.37.35 (release 13-08-2014 CrysAlis171 .NET)
(compiled Aug 13 2014,18:06:01)
;
_computing_molecular_graphics 'Olex2 (Dolomanov et al., 2009)'
_computing_publication_material 'Olex2 (Dolomanov et al., 2009)'
_computing_structure_refinement 'ShelXL (Sheldrick, 2015)'
_computing_structure_solution 'ShelXS (Sheldrick, 2015)'
_diffrn_ambient_environment N~2~
_diffrn_ambient_temperature 100(2)
_diffrn_detector 'CCD plate'
_diffrn_detector_area_resol_mean 10.3829
_diffrn_detector_type Atlas
_diffrn_measured_fraction_theta_full 0.999
_diffrn_measured_fraction_theta_max 0.997
_diffrn_measurement_details
;
#__ type_ start__ end____ width___ exp.time_
  1 omega -116.00  -13.00   1.0000    8.5000
omega____ theta____ kappa____ phi______ frames
    -      -40.2537  -77.0000  120.0000 103

#__ type_ start__ end____ width___ exp.time_
  2 omega -109.00  -69.00   1.0000    8.5000
omega____ theta____ kappa____ phi______ frames
    -      -40.2537 -151.0000 -132.0000 40

#__ type_ start__ end____ width___ exp.time_
  3 omega    6.00   36.00   1.0000    8.5000
omega____ theta____ kappa____ phi______ frames
    -      -40.2537   38.0000 -120.0000 30

#__ type_ start__ end____ width___ exp.time_
  4 omega   59.00  118.00   1.0000    8.5000
omega____ theta____ kappa____ phi______ frames
    -       40.2537  178.0000  150.0000 59

#__ type_ start__ end____ width___ exp.time_
  5 omega   47.00   95.00   1.0000   16.5000
omega____ theta____ kappa____ phi______ frames
    -      113.0000  -45.0000  -60.0000 48

#__ type_ start__ end____ width___ exp.time_
  6 omega   61.00   95.00   1.0000   16.5000
omega____ theta____ kappa____ phi______ frames
    -      113.0000  -45.0000 -150.0000 34

#__ type_ start__ end____ width___ exp.time_
  7 omega   30.00   70.00   1.0000   16.5000
omega____ theta____ kappa____ phi______ frames
    -      113.0000  -95.0000 -150.0000 40

#__ type_ start__ end____ width___ exp.time_
  8 omega   36.00   86.00   1.0000   16.5000
omega____ theta____ kappa____ phi______ frames
    -      113.0000  -30.0000   90.0000 50

#__ type_ start__ end____ width___ exp.time_
  9 omega   56.00  106.00   1.0000   16.5000
omega____ theta____ kappa____ phi______ frames
    -      113.0000  -95.0000  150.0000 50

#__ type_ start__ end____ width___ exp.time_
 10 omega   29.00   99.00   1.0000   16.5000
omega____ theta____ kappa____ phi______ frames
    -      113.0000  -95.0000 -120.0000 70

#__ type_ start__ end____ width___ exp.time_
 11 omega   48.00   87.00   1.0000   16.5000
omega____ theta____ kappa____ phi______ frames
    -      113.0000  -30.0000 -180.0000 39

#__ type_ start__ end____ width___ exp.time_
 12 omega   41.00   66.00   1.0000   16.5000
omega____ theta____ kappa____ phi______ frames
    -      113.0000  -30.0000 -150.0000 25

#__ type_ start__ end____ width___ exp.time_
 13 omega  127.00  170.00   1.0000   16.5000
omega____ theta____ kappa____ phi______ frames
    -      113.0000   15.0000   30.0000 43

#__ type_ start__ end____ width___ exp.time_
 14 omega   55.00   95.00   1.0000   16.5000
omega____ theta____ kappa____ phi______ frames
    -      113.0000   15.0000   30.0000 40

#__ type_ start__ end____ width___ exp.time_
 15 omega -114.00  -20.00   1.0000    8.5000
omega____ theta____ kappa____ phi______ frames
    -      -40.2537  -38.0000  150.0000 94

#__ type_ start__ end____ width___ exp.time_
 16 omega   89.00  117.00   1.0000    8.5000
omega____ theta____ kappa____ phi______ frames
    -       40.2537 -178.0000   30.0000 28

#__ type_ start__ end____ width___ exp.time_
 17 omega   95.00  128.00   1.0000    8.5000
omega____ theta____ kappa____ phi______ frames
    -       40.2537  178.0000 -150.0000 33

#__ type_ start__ end____ width___ exp.time_
 18 omega   60.00   86.00   1.0000    8.5000
omega____ theta____ kappa____ phi______ frames
    -       40.2537 -178.0000   30.0000 26

#__ type_ start__ end____ width___ exp.time_
 19 omega   86.00  113.00   1.0000   16.5000
omega____ theta____ kappa____ phi______ frames
    -      113.0000   77.0000 -180.0000 27

#__ type_ start__ end____ width___ exp.time_
 20 omega  135.00  161.00   1.0000   16.5000
omega____ theta____ kappa____ phi______ frames
    -      113.0000   61.0000  150.0000 26

#__ type_ start__ end____ width___ exp.time_
 21 omega   83.00  110.00   1.0000   16.5000
omega____ theta____ kappa____ phi______ frames
    -      113.0000   61.0000  150.0000 27

#__ type_ start__ end____ width___ exp.time_
 22 omega  142.00  172.00   1.0000   16.5000
omega____ theta____ kappa____ phi______ frames
    -      113.0000   45.0000   90.0000 30

#__ type_ start__ end____ width___ exp.time_
 23 omega  144.00  172.00   1.0000   16.5000
omega____ theta____ kappa____ phi______ frames
    -      113.0000   61.0000  120.0000 28

#__ type_ start__ end____ width___ exp.time_
 24 omega   84.00  109.00   1.0000   16.5000
omega____ theta____ kappa____ phi______ frames
    -      113.0000   61.0000   60.0000 25

#__ type_ start__ end____ width___ exp.time_
 25 omega   89.00  129.00   1.0000   16.5000
omega____ theta____ kappa____ phi______ frames
    -      113.0000   30.0000 -150.0000 40

#__ type_ start__ end____ width___ exp.time_
 26 omega  121.00  148.00   1.0000   16.5000
omega____ theta____ kappa____ phi______ frames
    -      113.0000   77.0000 -180.0000 27

#__ type_ start__ end____ width___ exp.time_
 27 omega   79.00  106.00   1.0000   16.5000
omega____ theta____ kappa____ phi______ frames
    -      113.0000   77.0000   90.0000 27

#__ type_ start__ end____ width___ exp.time_
 28 omega   79.00  109.00   1.0000   16.5000
omega____ theta____ kappa____ phi______ frames
    -      113.0000   77.0000  120.0000 30

#__ type_ start__ end____ width___ exp.time_
 29 omega   87.00  114.00   1.0000   16.5000
omega____ theta____ kappa____ phi______ frames
    -      113.0000   45.0000 -180.0000 27

#__ type_ start__ end____ width___ exp.time_
 30 omega   83.00  139.00   1.0000   16.5000
omega____ theta____ kappa____ phi______ frames
    -      113.0000   61.0000  120.0000 56

#__ type_ start__ end____ width___ exp.time_
 31 omega   85.00  112.00   1.0000   16.5000
omega____ theta____ kappa____ phi______ frames
    -      113.0000   45.0000 -150.0000 27

#__ type_ start__ end____ width___ exp.time_
 32 omega   88.00  133.00   1.0000   16.5000
omega____ theta____ kappa____ phi______ frames
    -      113.0000   45.0000   90.0000 45

#__ type_ start__ end____ width___ exp.time_
 33 omega   80.00  107.00   1.0000   16.5000
omega____ theta____ kappa____ phi______ frames
    -      113.0000   77.0000  150.0000 27

#__ type_ start__ end____ width___ exp.time_
 34 omega   86.00  126.00   1.0000   16.5000
omega____ theta____ kappa____ phi______ frames
    -      113.0000   45.0000  120.0000 40

#__ type_ start__ end____ width___ exp.time_
 35 omega   79.00  145.00   1.0000   16.5000
omega____ theta____ kappa____ phi______ frames
    -      113.0000   77.0000   60.0000 66

#__ type_ start__ end____ width___ exp.time_
 36 omega   89.00  116.00   1.0000   16.5000
omega____ theta____ kappa____ phi______ frames
    -      113.0000   30.0000 -180.0000 27

#__ type_ start__ end____ width___ exp.time_
 37 omega   83.00  109.00   1.0000   16.5000
omega____ theta____ kappa____ phi______ frames
    -      113.0000   61.0000   90.0000 26

#__ type_ start__ end____ width___ exp.time_
 38 omega   84.00  111.00   1.0000   16.5000
omega____ theta____ kappa____ phi______ frames
    -      113.0000   61.0000 -180.0000 27
;
_diffrn_measurement_device 'four-circle diffractometer'
_diffrn_measurement_device_type 'SuperNova, Dual, Cu at zero, Atlas'
_diffrn_measurement_method '\w scans'
_diffrn_orient_matrix_UB_11 -0.1385971000
_diffrn_orient_matrix_UB_12 -0.0769648000
_diffrn_orient_matrix_UB_13 0.0541557000
_diffrn_orient_matrix_UB_21 0.0748243000
_diffrn_orient_matrix_UB_22 0.0531434000
_diffrn_orient_matrix_UB_23 0.1391484000
_diffrn_orient_matrix_UB_31 -0.0718788000
_diffrn_orient_matrix_UB_32 0.2031528000
_diffrn_orient_matrix_UB_33 -0.0157217000
_diffrn_radiation_monochromator mirror
_diffrn_radiation_probe x-ray
_diffrn_radiation_type CuK\a
_diffrn_radiation_wavelength 1.54184
_diffrn_reflns_av_R_equivalents 0.0705
_diffrn_reflns_av_unetI/netI 0.0465
_diffrn_reflns_Laue_measured_fraction_full 0.999
_diffrn_reflns_Laue_measured_fraction_max 0.997
_diffrn_reflns_limit_h_max 10
_diffrn_reflns_limit_h_min -11
_diffrn_reflns_limit_k_max 8
_diffrn_reflns_limit_k_min -8
_diffrn_reflns_limit_l_max 12
_diffrn_reflns_limit_l_min -12
_diffrn_reflns_number 5071
_diffrn_reflns_point_group_measured_fraction_full 0.999
_diffrn_reflns_point_group_measured_fraction_max 0.997
_diffrn_reflns_theta_full 67.684
_diffrn_reflns_theta_max 72.427
_diffrn_reflns_theta_min 4.309
_diffrn_source 'sealed X-ray tube'
_diffrn_source_type 'SuperNova (Cu) X-ray Source'
_exptl_absorpt_coefficient_mu 0.659
_exptl_absorpt_correction_T_max 1.00000
_exptl_absorpt_correction_T_min 0.46636
_exptl_absorpt_correction_type multi-scan
_exptl_absorpt_process_details
;
CrysAlisPro, Agilent Technologies,
Version 1.171.37.35 (release 13-08-2014 CrysAlis171 .NET)
(compiled Aug 13 2014,18:06:01)
Empirical absorption correction using spherical harmonics,
 implemented in SCALE3 ABSPACK scaling algorithm.
;
_exptl_crystal_colour 'translucent colorless'
_exptl_crystal_density_diffrn 1.306
_exptl_crystal_description prism
_exptl_crystal_F_000 264
_exptl_crystal_size_max 0.12
_exptl_crystal_size_mid 0.08
_exptl_crystal_size_min 0.05
_refine_diff_density_max 0.538
_refine_diff_density_min -0.311
_refine_diff_density_rms 0.096
_refine_ls_extinction_method none
_refine_ls_goodness_of_fit_ref 1.062
_refine_ls_hydrogen_treatment mixed
_refine_ls_matrix_type full
_refine_ls_number_parameters 123
_refine_ls_number_reflns 1373
_refine_ls_number_restraints 0
_refine_ls_restrained_S_all 1.062
_refine_ls_R_factor_all 0.0828
_refine_ls_R_factor_gt 0.0694
_refine_ls_shift/su_max 0.000
_refine_ls_shift/su_mean 0.000
_refine_ls_structure_factor_coef Fsqd
_refine_ls_weighting_details 'w=1/[\s^2^(Fo^2^)+(0.1441P)^2^] where P=(Fo^2^+2Fc^2^)/3'
_refine_ls_weighting_scheme calc
_refine_ls_wR_factor_gt 0.1766
_refine_ls_wR_factor_ref 0.1970
_reflns_Friedel_coverage 0.000
_reflns_number_gt 1107
_reflns_number_total 1373
_reflns_threshold_expression 'I > 2\s(I)'
_cod_data_source_file c8nj02718h2.cif
_cod_data_source_block isbd_19
_cod_depositor_comments 'Adding full bibliography for 7057891--7057914.cif.'
_cod_original_cell_volume 636.64(11)
_cod_database_code 7057906
_shelxl_version_number 2013-4
_shelx_space_group_comment
;
The symmetry employed for this shelxl refinement is uniquely defined
by the following loop, which should always be used as a source of
symmetry information in preference to the above space-group names.
They are only intended as comments.
;
_reflns_odcompleteness_completeness 99.71
_reflns_odcompleteness_iscentric 1
_reflns_odcompleteness_theta 72.42
_olex2_refinement_description
;
1. Fixed Uiso
 At 1.2 times of:
  All C(H) groups
2.a Aromatic/amide H refined with riding coordinates:
 C6(H6), C7(H7), C9(H9), C14(H14), C15(H15), C16(H16)
;

loop_
_space_group_symop_operation_xyz
'x, y, z'
'-x, y+1/2, -z'
'-x, -y, -z'
'x, -y-1/2, z'

loop_
_atom_site_label
_atom_site_type_symbol
_atom_site_fract_x
_atom_site_fract_y
_atom_site_fract_z
_atom_site_U_iso_or_equiv
_atom_site_adp_type
_atom_site_occupancy
_atom_site_site_symmetry_order
_atom_site_calc_flag
_atom_site_refinement_flags_posn
_atom_site_refinement_flags_adp
_atom_site_refinement_flags_occupancy
N1 N 0.4131(2) 0.2500 0.3286(2) 0.0279(6) Uani 1 2 d S T P
C2 C 0.2606(3) 0.2500 0.3311(3) 0.0261(6) Uani 1 2 d S T P
C3 C 0.2434(2) 0.2500 0.4749(2) 0.0210(6) Uani 1 2 d S T P
C4 C 0.3971(2) 0.2500 0.5484(2) 0.0214(6) Uani 1 2 d S T P
C5 C 0.4936(3) 0.2500 0.4555(3) 0.0251(6) Uani 1 2 d S T P
C6 C 0.6489(3) 0.2500 0.4931(3) 0.0331(7) Uani 1 2 d S T P
H6 H 0.7134 0.2500 0.4313 0.040 Uiso 1 2 calc RS T P
C7 C 0.7042(3) 0.2500 0.6248(3) 0.0365(8) Uani 1 2 d S T P
H7 H 0.8078 0.2500 0.6509 0.044 Uiso 1 2 calc RS T P
C8 C 0.6113(3) 0.2500 0.7196(3) 0.0304(7) Uani 1 2 d S T P
C9 C 0.4549(2) 0.2500 0.6812(3) 0.0239(6) Uani 1 2 d S T P
H9 H 0.3908 0.2500 0.7432 0.029 Uiso 1 2 calc RS T P
C10 C 0.4801(4) 0.2500 0.2103(3) 0.0371(7) Uani 1 2 d S T P
H10A H 0.544(3) 0.140(4) 0.211(2) 0.034(6) Uiso 1 1 d . . .
H10B H 0.403(5) 0.2500 0.132(5) 0.062(13) Uiso 1 2 d S T P
O11 O 0.1616(2) 0.2500 0.23804(19) 0.0341(5) Uani 1 2 d S T P
N12 N 0.1130(2) 0.2500 0.5088(2) 0.0227(5) Uani 1 2 d S T P
C13 C 0.1067(2) 0.2500 0.6443(2) 0.0214(6) Uani 1 2 d S T P
C14 C 0.10190(17) 0.4257(3) 0.71086(17) 0.0250(5) Uani 1 1 d . . .
H14 H 0.0986 0.5428 0.6660 0.030 Uiso 1 1 calc R . .
C15 C 0.10208(19) 0.4239(3) 0.84361(19) 0.0306(5) Uani 1 1 d . . .
H15 H 0.0996 0.5408 0.8880 0.037 Uiso 1 1 calc R . .
C16 C 0.1059(3) 0.2500 0.9124(3) 0.0325(6) Uani 1 2 d S T P
H16 H 0.1109 0.2500 1.0025 0.039 Uiso 1 2 calc RS T P
C19 C 0.6777(3) 0.2500 0.8621(4) 0.0424(8) Uani 1 2 d S T P
H19A H 0.603(5) 0.2500 0.915(5) 0.056(12) Uiso 1 2 d S T P
H19B H 0.746(4) 0.137(5) 0.884(3) 0.067(10) Uiso 1 1 d . . .

loop_
_atom_site_aniso_label
_atom_site_aniso_U_11
_atom_site_aniso_U_22
_atom_site_aniso_U_33
_atom_site_aniso_U_23
_atom_site_aniso_U_13
_atom_site_aniso_U_12
N1 0.0288(11) 0.0223(12) 0.0363(13) 0.000 0.0167(9) 0.000
C2 0.0271(12) 0.0202(13) 0.0327(14) 0.000 0.0100(10) 0.000
C3 0.0194(11) 0.0177(12) 0.0254(13) 0.000 0.0020(9) 0.000
C4 0.0148(10) 0.0168(12) 0.0331(13) 0.000 0.0052(9) 0.000
C5 0.0222(12) 0.0154(12) 0.0397(14) 0.000 0.0115(10) 0.000
C6 0.0199(12) 0.0195(13) 0.0637(19) 0.000 0.0185(12) 0.000
C7 0.0136(10) 0.0226(14) 0.072(2) 0.000 0.0043(12) 0.000
C8 0.0171(11) 0.0197(13) 0.0510(18) 0.000 -0.0051(10) 0.000
C9 0.0151(11) 0.0191(12) 0.0363(13) 0.000 0.0007(9) 0.000
C10 0.0470(16) 0.0275(15) 0.0432(17) 0.000 0.0274(13) 0.000
O11 0.0377(11) 0.0376(12) 0.0266(10) 0.000 0.0034(8) 0.000
N12 0.0150(9) 0.0271(12) 0.0257(10) 0.000 0.0018(7) 0.000
C13 0.0097(9) 0.0278(13) 0.0264(12) 0.000 0.0024(7) 0.000
C14 0.0179(7) 0.0266(10) 0.0303(10) -0.0012(6) 0.0026(6) -0.0009(6)
C15 0.0233(8) 0.0354(11) 0.0331(10) -0.0068(7) 0.0045(7) 0.0002(7)
C16 0.0241(11) 0.0474(17) 0.0261(12) 0.000 0.0041(9) 0.000
C19 0.0249(12) 0.0407(18) 0.0550(19) 0.000 -0.0143(13) 0.000

loop_
_atom_type_symbol
_atom_type_description
_atom_type_scat_dispersion_real
_atom_type_scat_dispersion_imag
_atom_type_scat_source
C C 0.0181 0.0091 'International Tables Vol C Tables 4.2.6.8 and 6.1.1.4'
H H 0.0000 0.0000 'International Tables Vol C Tables 4.2.6.8 and 6.1.1.4'
N N 0.0311 0.0180 'International Tables Vol C Tables 4.2.6.8 and 6.1.1.4'
O O 0.0492 0.0322 'International Tables Vol C Tables 4.2.6.8 and 6.1.1.4'

loop_
_geom_angle_atom_site_label_1
_geom_angle_atom_site_label_2
_geom_angle_atom_site_label_3
_geom_angle
_geom_angle_site_symmetry_1
_geom_angle_site_symmetry_3
C2 N1 C5 110.7(2) . .
C2 N1 C10 124.3(3) . .
C5 N1 C10 125.0(2) . .
N1 C2 C3 105.8(2) . .
O11 C2 N1 126.8(2) . .
O11 C2 C3 127.4(2) . .
C4 C3 C2 106.1(2) . .
N12 C3 C2 120.5(2) . .
N12 C3 C4 133.4(2) . .
C5 C4 C3 106.1(2) . .
C5 C4 C9 120.4(2) . .
C9 C4 C3 133.5(2) . .
C4 C5 N1 111.3(2) . .
C6 C5 N1 127.9(3) . .
C6 C5 C4 120.8(3) . .
C5 C6 H6 121.0 . .
C7 C6 C5 118.0(3) . .
C7 C6 H6 121.0 . .
C6 C7 H7 118.7 . .
C6 C7 C8 122.5(2) . .
C8 C7 H7 118.7 . .
C7 C8 C9 119.2(3) . .
C7 C8 C19 120.4(2) . .
C9 C8 C19 120.4(3) . .
C4 C9 C8 119.0(2) . .
C4 C9 H9 120.5 . .
C8 C9 H9 120.5 . .
N1 C10 H10A 108.6(15) . .
N1 C10 H10B 112(3) . .
H10A C10 H10B 111(2) . .
C3 N12 C13 117.00(19) . .
C14 C13 N12 120.02(11) . .
C14 C13 N12 120.02(11) 4_565 .
C14 C13 C14 120.0(2) . 4_565
C13 C14 H14 120.3 . .
C15 C14 C13 119.45(17) . .
C15 C14 H14 120.3 . .
C14 C15 H15 119.4 . .
C14 C15 C16 121.11(18) . .
C16 C15 H15 119.4 . .
C15 C16 C15 118.7(3) 4_565 .
C15 C16 H16 120.6 4_565 .
C15 C16 H16 120.6 . .
C8 C19 H19A 111(3) . .
C8 C19 H19B 111(2) . .
H19A C19 H19B 110(2) . .

loop_
_geom_bond_atom_site_label_1
_geom_bond_atom_site_label_2
_geom_bond_distance
_geom_bond_site_symmetry_2
N1 C2 1.377(3) .
N1 C5 1.403(4) .
N1 C10 1.450(4) .
C2 C3 1.526(3) .
C2 O11 1.209(3) .
C3 C4 1.473(3) .
C3 N12 1.277(3) .
C4 C5 1.396(3) .
C4 C9 1.396(3) .
C5 C6 1.393(4) .
C6 H6 0.9300 .
C6 C7 1.381(5) .
C7 H7 0.9300 .
C7 C8 1.388(4) .
C8 C9 1.403(3) .
C8 C19 1.508(4) .
C9 H9 0.9300 .
C10 H10A 0.95(2) .
C10 H10B 0.99(5) .
N12 C13 1.417(3) .
C13 C14 1.398(2) 4_565
C13 C14 1.398(2) .
C14 H14 0.9300 .
C14 C15 1.379(3) .
C15 H15 0.9300 .
C15 C16 1.392(2) .
C16 C15 1.392(2) 4_565
C16 H16 0.9300 .
C19 H19A 0.94(5) .
C19 H19B 1.00(3) .

loop_
_geom_torsion_atom_site_label_1
_geom_torsion_atom_site_label_2
_geom_torsion_atom_site_label_3
_geom_torsion_atom_site_label_4
_geom_torsion
_geom_torsion_site_symmetry_1
_geom_torsion_site_symmetry_4
N1 C2 C3 C4 0.000(0) . .
N1 C2 C3 N12 180.000(0) . .
N1 C5 C6 C7 180.000(1) . .
C2 N1 C5 C4 0.000(0) . .
C2 N1 C5 C6 180.000(1) . .
C2 C3 C4 C5 0.000(0) . .
C2 C3 C4 C9 180.000(1) . .
C2 C3 N12 C13 180.000(0) . .
C3 C4 C5 N1 0.000(0) . .
C3 C4 C5 C6 180.000(1) . .
C3 C4 C9 C8 180.000(1) . .
C3 N12 C13 C14 90.72(17) . .
C3 N12 C13 C14 -90.73(17) . 4_565
C4 C3 N12 C13 0.000(1) . .
C4 C5 C6 C7 0.000(1) . .
C5 N1 C2 C3 0.000(0) . .
C5 N1 C2 O11 180.000(0) . .
C5 C4 C9 C8 0.000(1) . .
C5 C6 C7 C8 0.000(1) . .
C6 C7 C8 C9 0.000(1) . .
C6 C7 C8 C19 180.000(1) . .
C7 C8 C9 C4 0.000(1) . .
C9 C4 C5 N1 180.000(1) . .
C9 C4 C5 C6 0.000(1) . .
C10 N1 C2 C3 180.000(0) . .
C10 N1 C2 O11 0.000(1) . .
C10 N1 C5 C4 180.000(0) . .
C10 N1 C5 C6 0.000(1) . .
O11 C2 C3 C4 180.000(0) . .
O11 C2 C3 N12 0.000(1) . .
N12 C3 C4 C5 180.000(1) . .
N12 C3 C4 C9 0.000(1) . .
N12 C13 C14 C15 -177.32(16) . .
C13 C14 C15 C16 -0.5(3) . .
C14 C13 C14 C15 4.1(3) 4_565 .
C14 C15 C16 C15 -3.1(3) . 4_565
C19 C8 C9 C4 180.000(1) . .
